data_7157987
loop_
_publ_author_name
'Yang, Lei'
'Zhou, Shun'
'Zhao, Jian-Qiang'
'You, Yong'
'Wang, Zhen-Hua'
'Zhou, Ming-Qiang'
'Yuan, Wei-Cheng'

_publ_section_title
;
 A cascade deprotonation/intramolecular aldol reaction of \a-carbonyl
 sulfonium ylides with 2-mercaptoindole-3-carbaldehydes and
 2-mercaptobenzaldehydes to access thieno[2,3-<i>b</i>]indoles and
 benzothiophenes.
;
_journal_issue 16
_journal_name_full 'Organic &amp; biomolecular chemistry'
_journal_page_first 3678
_journal_page_last 3686
_journal_paper_doi 10.1039/d1ob00349f
_journal_volume 19
_journal_year 2021
_chemical_formula_moiety 'C22 H18 Br N O3 S'
_chemical_formula_sum 'C22 H18 Br N O3 S'
_chemical_formula_weight 456.34
_space_group_crystal_system triclinic
_space_group_IT_number 2
_space_group_name_Hall '-P 1'
_space_group_name_H-M_alt 'P -1'
_atom_sites_solution_hydrogens geom
_atom_sites_solution_primary iterative
_audit_creation_date 2020-01-08
_audit_creation_method
;
Olex2 1.2
(compiled 2018.05.29 svn.r3508 for OlexSys, GUI svn.r5506)
;
_audit_update_record
;
2020-12-08 deposited with the CCDC.	2021-03-23 downloaded from the CCDC.
;
_cell_angle_alpha 88.986(9)
_cell_angle_beta 65.263(11)
_cell_angle_gamma 80.064(9)
_cell_formula_units_Z 2
_cell_length_a 9.6907(12)
_cell_length_b 10.3979(10)
_cell_length_c 11.4082(13)
_cell_measurement_reflns_used 2600
_cell_measurement_temperature 293(2)
_cell_measurement_theta_max 70.6980
_cell_measurement_theta_min 4.2490
_cell_volume 1026.5(2)
_computing_cell_refinement 'CrysAlisPro 1.171.40.53 (Rigaku OD, 2019)'
_computing_data_collection 'CrysAlisPro 1.171.40.53 (Rigaku OD, 2019)'
_computing_data_reduction 'CrysAlisPro 1.171.40.53 (Rigaku OD, 2019)'
_computing_molecular_graphics 'Olex2 (Dolomanov et al., 2009)'
_computing_publication_material 'Olex2 (Dolomanov et al., 2009)'
_computing_structure_refinement 'ShelXL (Sheldrick, 2015)'
_computing_structure_solution
;
Superflip (Palatinus & Chapuis, 2007;Palatinus & van der Lee, 2008;
Palatinus et al., 2012)
;
_diffrn_ambient_temperature 293(2)
_diffrn_detector 'CCD plate'
_diffrn_detector_area_resol_mean 16.2312
_diffrn_detector_type Eos
_diffrn_measured_fraction_theta_full 0.998
_diffrn_measured_fraction_theta_max 0.998
_diffrn_measurement_details
;
List of Runs (angles in degrees, time in seconds):

  # Type    Start    End  Width  t~exp~   \w     \q     \k     \f   Frames
#--------------------------------------------------------------------------
  1  \w    -56.00  37.00   1.00    1.00    --  -33.50  37.00  90.00   93
  2  \w   -104.00 -11.00   1.00    1.00    --  -33.50 -37.00 -90.00   93
  3  \w   -108.00 -32.00   1.00    1.00    --  -33.50 178.00 -60.00   76
  4  \w     57.00 110.00   1.00    1.00    --   36.47 178.00 -90.00   53
  5  \w     57.00 110.00   1.00    1.00    --   36.47 178.00   0.00   53
  6  \w    -33.00  65.00   1.00    1.00    --   36.47 -77.00-150.00   98
  7  \w     18.00 105.00   1.00    1.00    --   36.47  57.00   0.00   87
  8  \w    -36.00  74.00   1.00    1.00    --   36.47 -19.00  30.00  110
  9  \w     -4.00  77.00   1.00    1.00    --   36.47 -99.00 -30.00   81
 10  \w     46.00  77.00   1.00    1.00    --   36.47 -99.00  30.00   31
 11  \w     51.00  93.00   1.00    1.00    --   36.47  77.00 150.00   42
 12  \w      9.00  45.00   1.00    1.00    --   36.47  77.00 150.00   36
 13  \w    100.00 137.00   1.00    1.50    --  108.00  45.00-120.00   37
 14  \w     39.00  94.00   1.00    1.50    --  108.00 -94.00 150.00   55
 15  \w     46.00 122.00   1.00    1.50    --  108.00 -30.00  90.00   76
 16  \w    112.00 137.00   1.00    1.50    --  108.00 -77.00 -90.00   25
 17  \w     41.00 124.00   1.00    1.50    --  108.00 -61.00 150.00   83
 18  \w     46.00 122.00   1.00    1.50    --  108.00 -61.00   0.00   76
 19  \w    117.00 146.00   1.00    1.50    --  108.00 111.00-150.00   29
 20  \w     40.00 122.00   1.00    1.50    --  108.00 -61.00 -90.00   82
 21  \w     71.00 112.00   1.00    1.50    --  108.00-111.00 -90.00   41
 22  \w     40.00  66.00   1.00    1.50    --  108.00 -77.00 -90.00   26
 23  \w     79.00 106.00   1.00    1.50    --  108.00-111.00   0.00   27
 24  \w     98.00 178.00   1.00    1.50    --  108.00  45.00  60.00   80
 25  \w    110.00 170.00   1.00    1.50    --  108.00  61.00 -90.00   60
 26  \w     36.00 153.00   1.00    1.50    --  108.00 -15.00-120.00  117
 27  \w     75.00 111.00   1.00    1.50    --  108.00-111.00  90.00   36
;
_diffrn_measurement_device 'four-circle diffractometer'
_diffrn_measurement_device_type 'Xcalibur, Eos, Gemini'
_diffrn_measurement_method '\w scans'
_diffrn_orient_matrix_type 'CrysAlisPro convention (1999,Acta A55,543-557)'
_diffrn_orient_matrix_UB_11 -0.0376332000
_diffrn_orient_matrix_UB_12 0.1369714000
_diffrn_orient_matrix_UB_13 0.0669332000
_diffrn_orient_matrix_UB_21 0.1067284000
_diffrn_orient_matrix_UB_22 -0.0484901000
_diffrn_orient_matrix_UB_23 0.0669189000
_diffrn_orient_matrix_UB_31 0.1374066000
_diffrn_orient_matrix_UB_32 0.0397779000
_diffrn_orient_matrix_UB_33 -0.1150195000
_diffrn_radiation_monochromator graphite
_diffrn_radiation_probe x-ray
_diffrn_radiation_type CuK\a
_diffrn_radiation_wavelength 1.54184
_diffrn_reflns_av_R_equivalents 0.0231
_diffrn_reflns_av_unetI/netI 0.0348
_diffrn_reflns_Laue_measured_fraction_full 0.998
_diffrn_reflns_Laue_measured_fraction_max 0.998
_diffrn_reflns_limit_h_max 11
_diffrn_reflns_limit_h_min -11
_diffrn_reflns_limit_k_max 12
_diffrn_reflns_limit_k_min -10
_diffrn_reflns_limit_l_max 13
_diffrn_reflns_limit_l_min -13
_diffrn_reflns_number 7270
_diffrn_reflns_point_group_measured_fraction_full 0.998
_diffrn_reflns_point_group_measured_fraction_max 0.998
_diffrn_reflns_theta_full 67.099
_diffrn_reflns_theta_max 67.099
_diffrn_reflns_theta_min 4.275
_diffrn_source 'fine-focus sealed X-ray tube'
_diffrn_source_type 'Enhance (Cu) X-ray Source'
_exptl_absorpt_coefficient_mu 3.867
_exptl_absorpt_correction_T_max 1.00000
_exptl_absorpt_correction_T_min 0.79245
_exptl_absorpt_correction_type multi-scan
_exptl_absorpt_process_details
;
CrysAlisPro 1.171.40.53 (Rigaku Oxford Diffraction, 2019)
Empirical absorption correction using spherical harmonics,
 implemented in SCALE3 ABSPACK scaling algorithm.
;
_exptl_crystal_colour colourless
_exptl_crystal_colour_primary colourless
_exptl_crystal_density_diffrn 1.476
_exptl_crystal_description block
_exptl_crystal_F_000 464
_exptl_crystal_size_max 0.21
_exptl_crystal_size_mid 0.15
_exptl_crystal_size_min 0.1
_refine_diff_density_max 0.416
_refine_diff_density_min -0.535
_refine_diff_density_rms 0.059
_refine_ls_extinction_method none
_refine_ls_goodness_of_fit_ref 1.030
_refine_ls_hydrogen_treatment constr
_refine_ls_matrix_type full
_refine_ls_number_parameters 256
_refine_ls_number_reflns 3682
_refine_ls_number_restraints 0
_refine_ls_restrained_S_all 1.030
_refine_ls_R_factor_all 0.0490
_refine_ls_R_factor_gt 0.0401
_refine_ls_shift/su_max 0.001
_refine_ls_shift/su_mean 0.000
_refine_ls_structure_factor_coef Fsqd
_refine_ls_weighting_details 'w=1/[\s^2^(Fo^2^)+(0.0568P)^2^+0.1797P] where P=(Fo^2^+2Fc^2^)/3'
_refine_ls_weighting_scheme calc
_refine_ls_wR_factor_gt 0.1026
_refine_ls_wR_factor_ref 0.1104
_reflns_Friedel_coverage 0.000
_reflns_number_gt 3068
_reflns_number_total 3682
_reflns_threshold_expression 'I > 2\s(I)'
_cod_data_source_file d1ob00349f2.cif
_cod_data_source_block 20200109
_cod_depositor_comments 'Adding full bibliography for 7157987.cif.'
_cod_database_code 7157987
_shelx_shelxl_version_number 2014/7
_chemical_oxdiff_formula C40H40O2N1S1Br1
_shelx_space_group_comment
;
The symmetry employed for this shelxl refinement is uniquely defined
by the following loop, which should always be used as a source of
symmetry information in preference to the above space-group names.
They are only intended as comments.
;
_shelx_estimated_absorpt_t_max 0.698
_shelx_estimated_absorpt_t_min 0.497
_reflns_odcompleteness_completeness 99.84
_reflns_odcompleteness_iscentric 1
_reflns_odcompleteness_theta 66.97
_olex2_refinement_description
;
1. Fixed Uiso
 At 1.2 times of:
  All C(H) groups
 At 1.5 times of:
  All C(H,H,H) groups
2.a Aromatic/amide H refined with riding coordinates:
 C1(H1), C3(H3), C4(H4), C9(H9), C13(H13), C14(H14), C15(H15), C16(H16),
 C17(H17)
2.b Idealised Me refined as rotating group:
 C20(H20A,H20B,H20C), C21(H21A,H21B,H21C), C22(H22A,H22B,H22C)
;
_olex2_submission_special_instructions 'No special instructions were received'
_oxdiff_exptl_absorpt_empirical_details
;
Empirical correction (ABSPACK) includes:
- Absorption correction using spherical harmonics
- Frame scaling
;
_oxdiff_exptl_absorpt_empirical_full_max 1.438
_oxdiff_exptl_absorpt_empirical_full_min 0.827

loop_
_space_group_symop_operation_xyz
'x, y, z'
'-x, -y, -z'

loop_
_atom_site_label
_atom_site_type_symbol
_atom_site_fract_x
_atom_site_fract_y
_atom_site_fract_z
_atom_site_U_iso_or_equiv
_atom_site_adp_type
_atom_site_occupancy
_atom_site_site_symmetry_order
_atom_site_calc_flag
_atom_site_refinement_flags_posn
_atom_site_refinement_flags_adp
_atom_site_refinement_flags_occupancy
_atom_site_disorder_assembly
_atom_site_disorder_group
Br1 Br 0.67648(5) 0.30170(4) -0.47488(4) 0.07402(17) Uani 1 1 d . . . . .
S1 S 0.16782(8) -0.01709(7) 0.16873(6) 0.04336(18) Uani 1 1 d . . . . .
O1 O -0.0251(3) -0.2050(3) 0.1724(2) 0.0753(8) Uani 1 1 d . . . . .
O2 O 0.3874(3) 0.3333(2) 0.2046(2) 0.0599(6) Uani 1 1 d . . . . .
O3 O 0.2623(2) 0.16632(19) 0.29507(19) 0.0511(5) Uani 1 1 d . . . . .
N1 N 0.3574(3) 0.1785(2) 0.0827(2) 0.0406(5) Uani 1 1 d . . . . .
C1 C 0.4984(3) 0.1644(3) -0.2642(3) 0.0459(6) Uani 1 1 d . . . . .
H1 H 0.4906 0.1135 -0.3266 0.055 Uiso 1 1 calc R . . . .
C2 C 0.5815(3) 0.2648(3) -0.2980(3) 0.0521(7) Uani 1 1 d . . . . .
C3 C 0.5959(4) 0.3417(3) -0.2075(3) 0.0547(8) Uani 1 1 d . . . . .
H3 H 0.6534 0.4082 -0.2344 0.066 Uiso 1 1 calc R . . . .
C4 C 0.5258(3) 0.3207(3) -0.0781(3) 0.0500(7) Uani 1 1 d . . . . .
H4 H 0.5347 0.3723 -0.0167 0.060 Uiso 1 1 calc R . . . .
C5 C 0.4414(3) 0.2202(2) -0.0415(3) 0.0408(6) Uani 1 1 d . . . . .
C6 C 0.4267(3) 0.1420(2) -0.1334(3) 0.0391(6) Uani 1 1 d . . . . .
C7 C 0.3313(3) 0.0484(2) -0.0622(3) 0.0382(6) Uani 1 1 d . . . . .
C8 C 0.2915(3) 0.0749(2) 0.0663(3) 0.0383(6) Uani 1 1 d . . . . .
C9 C 0.2600(3) -0.0528(3) -0.0803(3) 0.0413(6) Uani 1 1 d . . . . .
H9 H 0.2727 -0.0843 -0.1606 0.050 Uiso 1 1 calc R . . . .
C10 C 0.1700(3) -0.0987(3) 0.0348(3) 0.0411(6) Uani 1 1 d . . . . .
C11 C 0.0721(3) -0.1986(3) 0.0631(3) 0.0467(7) Uani 1 1 d . . . . .
C12 C 0.0919(3) -0.2916(2) -0.0433(3) 0.0401(6) Uani 1 1 d . . . . .
C13 C -0.0387(4) -0.3321(3) -0.0406(3) 0.0482(7) Uani 1 1 d . . . . .
H13 H -0.1354 -0.2986 0.0245 0.058 Uiso 1 1 calc R . . . .
C14 C -0.0259(4) -0.4216(3) -0.1336(4) 0.0622(9) Uani 1 1 d . . . . .
H14 H -0.1139 -0.4463 -0.1329 0.075 Uiso 1 1 calc R . . . .
C15 C 0.1175(5) -0.4745(3) -0.2276(3) 0.0655(10) Uani 1 1 d . . . . .
H15 H 0.1263 -0.5356 -0.2900 0.079 Uiso 1 1 calc R . . . .
C16 C 0.2476(4) -0.4371(3) -0.2295(3) 0.0616(9) Uani 1 1 d . . . . .
H16 H 0.3442 -0.4738 -0.2928 0.074 Uiso 1 1 calc R . . . .
C17 C 0.2362(4) -0.3453(3) -0.1382(3) 0.0496(7) Uani 1 1 d . . . . .
H17 H 0.3246 -0.3198 -0.1403 0.060 Uiso 1 1 calc R . . . .
C18 C 0.3383(3) 0.2357(3) 0.1996(3) 0.0443(6) Uani 1 1 d . . . . .
C19 C 0.2146(4) 0.2111(3) 0.4322(3) 0.0549(8) Uani 1 1 d . . . . .
C20 C 0.1104(4) 0.3443(4) 0.4597(4) 0.0758(11) Uani 1 1 d . . . . .
H20A H 0.0354 0.3433 0.4255 0.114 Uiso 1 1 calc GR . . . .
H20B H 0.1715 0.4096 0.4196 0.114 Uiso 1 1 calc GR . . . .
H20C H 0.0585 0.3642 0.5514 0.114 Uiso 1 1 calc GR . . . .
C21 C 0.3569(5) 0.2140(4) 0.4553(4) 0.0822(12) Uani 1 1 d . . . . .
H21A H 0.3273 0.2289 0.5462 0.123 Uiso 1 1 calc GR . . . .
H21B H 0.4071 0.2832 0.4096 0.123 Uiso 1 1 calc GR . . . .
H21C H 0.4266 0.1319 0.4249 0.123 Uiso 1 1 calc GR . . . .
C22 C 0.1270(6) 0.1073(4) 0.5042(3) 0.0910(14) Uani 1 1 d . . . . .
H22A H 0.1926 0.0230 0.4767 0.136 Uiso 1 1 calc GR . . . .
H22B H 0.0381 0.1092 0.4866 0.136 Uiso 1 1 calc GR . . . .
H22C H 0.0943 0.1233 0.5954 0.136 Uiso 1 1 calc GR . . . .

loop_
_atom_site_aniso_label
_atom_site_aniso_U_11
_atom_site_aniso_U_22
_atom_site_aniso_U_33
_atom_site_aniso_U_23
_atom_site_aniso_U_13
_atom_site_aniso_U_12
Br1 0.0736(3) 0.0967(3) 0.0599(2) 0.0360(2) -0.0263(2) -0.0444(2)
S1 0.0530(4) 0.0414(4) 0.0359(3) 0.0018(3) -0.0144(3) -0.0205(3)
O1 0.0918(18) 0.0825(17) 0.0427(12) -0.0046(11) -0.0049(12) -0.0544(15)
O2 0.0720(15) 0.0510(12) 0.0606(13) -0.0064(10) -0.0237(11) -0.0312(11)
O3 0.0662(13) 0.0471(11) 0.0430(11) -0.0028(9) -0.0204(10) -0.0241(10)
N1 0.0455(13) 0.0347(11) 0.0437(12) 0.0014(9) -0.0179(10) -0.0152(10)
C1 0.0468(16) 0.0477(16) 0.0441(15) 0.0086(12) -0.0184(13) -0.0136(13)
C2 0.0470(16) 0.0587(18) 0.0550(18) 0.0228(14) -0.0226(14) -0.0205(14)
C3 0.0563(18) 0.0466(17) 0.070(2) 0.0209(15) -0.0296(16) -0.0256(14)
C4 0.0545(18) 0.0389(15) 0.0620(19) 0.0088(13) -0.0270(15) -0.0161(13)
C5 0.0381(14) 0.0353(14) 0.0491(15) 0.0034(11) -0.0174(12) -0.0095(11)
C6 0.0390(14) 0.0355(14) 0.0429(15) 0.0059(11) -0.0159(12) -0.0107(11)
C7 0.0410(14) 0.0329(13) 0.0403(14) 0.0032(10) -0.0156(11) -0.0096(11)
C8 0.0437(14) 0.0314(13) 0.0421(14) 0.0039(11) -0.0184(12) -0.0120(11)
C9 0.0474(15) 0.0400(14) 0.0376(14) 0.0013(11) -0.0162(12) -0.0148(12)
C10 0.0478(15) 0.0379(14) 0.0401(14) -0.0009(11) -0.0177(12) -0.0161(12)
C11 0.0540(17) 0.0443(16) 0.0423(15) 0.0014(12) -0.0162(13) -0.0210(13)
C12 0.0495(16) 0.0341(13) 0.0407(14) 0.0071(11) -0.0200(12) -0.0157(12)
C13 0.0514(17) 0.0386(15) 0.0613(18) 0.0106(13) -0.0288(15) -0.0126(12)
C14 0.085(2) 0.0494(18) 0.082(2) 0.0108(17) -0.058(2) -0.0262(17)
C15 0.106(3) 0.0493(18) 0.059(2) 0.0003(15) -0.048(2) -0.0226(19)
C16 0.079(2) 0.0524(19) 0.0446(17) 0.0002(14) -0.0184(16) -0.0092(17)
C17 0.0555(17) 0.0495(17) 0.0466(16) 0.0048(13) -0.0218(14) -0.0160(14)
C18 0.0434(15) 0.0417(15) 0.0497(16) -0.0034(12) -0.0202(13) -0.0099(12)
C19 0.0619(19) 0.063(2) 0.0412(16) -0.0091(14) -0.0190(14) -0.0214(16)
C20 0.069(2) 0.078(3) 0.070(2) -0.023(2) -0.0221(19) -0.0046(19)
C21 0.084(3) 0.105(3) 0.076(3) -0.007(2) -0.051(2) -0.017(2)
C22 0.130(4) 0.093(3) 0.042(2) 0.0054(19) -0.016(2) -0.057(3)

loop_
_atom_type_symbol
_atom_type_description
_atom_type_scat_dispersion_real
_atom_type_scat_dispersion_imag
_atom_type_scat_source
C C 0.0181 0.0091 'International Tables Vol C Tables 4.2.6.8 and 6.1.1.4'
H H 0.0000 0.0000 'International Tables Vol C Tables 4.2.6.8 and 6.1.1.4'
Br Br -0.6763 1.2805 'International Tables Vol C Tables 4.2.6.8 and 6.1.1.4'
N N 0.0311 0.0180 'International Tables Vol C Tables 4.2.6.8 and 6.1.1.4'
O O 0.0492 0.0322 'International Tables Vol C Tables 4.2.6.8 and 6.1.1.4'
S S 0.3331 0.5567 'International Tables Vol C Tables 4.2.6.8 and 6.1.1.4'

loop_
_geom_angle_atom_site_label_1
_geom_angle_atom_site_label_2
_geom_angle_atom_site_label_3
_geom_angle
_geom_angle_site_symmetry_1
_geom_angle_site_symmetry_3
_geom_angle_publ_flag
C8 S1 C10 89.20(12) . . ?
C18 O3 C19 120.7(2) . . ?
C8 N1 C5 107.1(2) . . ?
C8 N1 C18 127.0(2) . . ?
C18 N1 C5 125.8(2) . . ?
C2 C1 H1 121.2 . . ?
C2 C1 C6 117.7(3) . . ?
C6 C1 H1 121.2 . . ?
C1 C2 Br1 119.0(2) . . ?
C1 C2 C3 122.4(3) . . ?
C3 C2 Br1 118.5(2) . . ?
C2 C3 H3 119.7 . . ?
C4 C3 C2 120.5(3) . . ?
C4 C3 H3 119.7 . . ?
C3 C4 H4 120.9 . . ?
C3 C4 C5 118.1(3) . . ?
C5 C4 H4 120.9 . . ?
C4 C5 N1 130.0(3) . . ?
C4 C5 C6 121.4(3) . . ?
C6 C5 N1 108.6(2) . . ?
C1 C6 C5 119.8(2) . . ?
C1 C6 C7 133.4(2) . . ?
C5 C6 C7 106.8(2) . . ?
C8 C7 C6 106.9(2) . . ?
C8 C7 C9 111.4(2) . . ?
C9 C7 C6 141.6(2) . . ?
N1 C8 S1 134.6(2) . . ?
C7 C8 S1 114.70(19) . . ?
C7 C8 N1 110.6(2) . . ?
C7 C9 H9 124.0 . . ?
C10 C9 C7 111.9(2) . . ?
C10 C9 H9 124.0 . . ?
C9 C10 S1 112.81(19) . . ?
C9 C10 C11 130.9(2) . . ?
C11 C10 S1 116.2(2) . . ?
O1 C11 C10 120.2(3) . . ?
O1 C11 C12 120.3(2) . . ?
C10 C11 C12 119.5(2) . . ?
C13 C12 C11 118.1(3) . . ?
C17 C12 C11 122.2(2) . . ?
C17 C12 C13 119.5(3) . . ?
C12 C13 H13 119.8 . . ?
C14 C13 C12 120.4(3) . . ?
C14 C13 H13 119.8 . . ?
C13 C14 H14 120.1 . . ?
C13 C14 C15 119.9(3) . . ?
C15 C14 H14 120.1 . . ?
C14 C15 H15 119.9 . . ?
C16 C15 C14 120.1(3) . . ?
C16 C15 H15 119.9 . . ?
C15 C16 H16 119.7 . . ?
C15 C16 C17 120.6(3) . . ?
C17 C16 H16 119.7 . . ?
C12 C17 H17 120.3 . . ?
C16 C17 C12 119.5(3) . . ?
C16 C17 H17 120.3 . . ?
O2 C18 O3 128.7(3) . . ?
O2 C18 N1 122.1(3) . . ?
O3 C18 N1 109.2(2) . . ?
O3 C19 C20 108.8(3) . . ?
O3 C19 C21 109.5(3) . . ?
O3 C19 C22 101.7(2) . . ?
C21 C19 C20 112.2(3) . . ?
C22 C19 C20 111.6(3) . . ?
C22 C19 C21 112.6(4) . . ?
C19 C20 H20A 109.5 . . ?
C19 C20 H20B 109.5 . . ?
C19 C20 H20C 109.5 . . ?
H20A C20 H20B 109.5 . . ?
H20A C20 H20C 109.5 . . ?
H20B C20 H20C 109.5 . . ?
C19 C21 H21A 109.5 . . ?
C19 C21 H21B 109.5 . . ?
C19 C21 H21C 109.5 . . ?
H21A C21 H21B 109.5 . . ?
H21A C21 H21C 109.5 . . ?
H21B C21 H21C 109.5 . . ?
C19 C22 H22A 109.5 . . ?
C19 C22 H22B 109.5 . . ?
C19 C22 H22C 109.5 . . ?
H22A C22 H22B 109.5 . . ?
H22A C22 H22C 109.5 . . ?
H22B C22 H22C 109.5 . . ?

loop_
_geom_bond_atom_site_label_1
_geom_bond_atom_site_label_2
_geom_bond_distance
_geom_bond_site_symmetry_2
_geom_bond_publ_flag
Br1 C2 1.899(3) . ?
S1 C8 1.703(3) . ?
S1 C10 1.752(3) . ?
O1 C11 1.217(3) . ?
O2 C18 1.204(3) . ?
O3 C18 1.317(3) . ?
O3 C19 1.492(3) . ?
N1 C5 1.412(3) . ?
N1 C8 1.396(3) . ?
N1 C18 1.396(3) . ?
C1 H1 0.9300 . ?
C1 C2 1.379(4) . ?
C1 C6 1.393(4) . ?
C2 C3 1.384(4) . ?
C3 H3 0.9300 . ?
C3 C4 1.374(4) . ?
C4 H4 0.9300 . ?
C4 C5 1.389(4) . ?
C5 C6 1.405(4) . ?
C6 C7 1.455(3) . ?
C7 C8 1.371(4) . ?
C7 C9 1.416(3) . ?
C9 H9 0.9300 . ?
C9 C10 1.370(4) . ?
C10 C11 1.468(4) . ?
C11 C12 1.492(4) . ?
C12 C13 1.390(4) . ?
C12 C17 1.387(4) . ?
C13 H13 0.9300 . ?
C13 C14 1.375(4) . ?
C14 H14 0.9300 . ?
C14 C15 1.376(5) . ?
C15 H15 0.9300 . ?
C15 C16 1.374(5) . ?
C16 H16 0.9300 . ?
C16 C17 1.382(4) . ?
C17 H17 0.9300 . ?
C19 C20 1.518(5) . ?
C19 C21 1.513(5) . ?
C19 C22 1.504(5) . ?
C20 H20A 0.9600 . ?
C20 H20B 0.9600 . ?
C20 H20C 0.9600 . ?
C21 H21A 0.9600 . ?
C21 H21B 0.9600 . ?
C21 H21C 0.9600 . ?
C22 H22A 0.9600 . ?
C22 H22B 0.9600 . ?
C22 H22C 0.9600 . ?

loop_
_geom_torsion_atom_site_label_1
_geom_torsion_atom_site_label_2
_geom_torsion_atom_site_label_3
_geom_torsion_atom_site_label_4
_geom_torsion
_geom_torsion_site_symmetry_1
_geom_torsion_site_symmetry_2
_geom_torsion_site_symmetry_3
_geom_torsion_site_symmetry_4
_geom_torsion_publ_flag
Br1 C2 C3 C4 178.4(2) . . . . ?
S1 C10 C11 O1 13.4(4) . . . . ?
S1 C10 C11 C12 -167.1(2) . . . . ?
O1 C11 C12 C13 34.5(4) . . . . ?
O1 C11 C12 C17 -140.8(3) . . . . ?
N1 C5 C6 C1 179.4(2) . . . . ?
N1 C5 C6 C7 -0.6(3) . . . . ?
C1 C2 C3 C4 -0.3(5) . . . . ?
C1 C6 C7 C8 -179.0(3) . . . . ?
C1 C6 C7 C9 -4.4(6) . . . . ?
C2 C1 C6 C5 -0.3(4) . . . . ?
C2 C1 C6 C7 179.7(3) . . . . ?
C2 C3 C4 C5 0.2(5) . . . . ?
C3 C4 C5 N1 -179.2(3) . . . . ?
C3 C4 C5 C6 -0.3(4) . . . . ?
C4 C5 C6 C1 0.3(4) . . . . ?
C4 C5 C6 C7 -179.7(3) . . . . ?
C5 N1 C8 S1 -175.2(2) . . . . ?
C5 N1 C8 C7 0.7(3) . . . . ?
C5 N1 C18 O2 4.0(4) . . . . ?
C5 N1 C18 O3 -175.8(2) . . . . ?
C5 C6 C7 C8 1.0(3) . . . . ?
C5 C6 C7 C9 175.6(3) . . . . ?
C6 C1 C2 Br1 -178.3(2) . . . . ?
C6 C1 C2 C3 0.3(5) . . . . ?
C6 C7 C8 S1 175.75(18) . . . . ?
C6 C7 C8 N1 -1.1(3) . . . . ?
C6 C7 C9 C10 -174.7(3) . . . . ?
C7 C9 C10 S1 1.0(3) . . . . ?
C7 C9 C10 C11 177.8(3) . . . . ?
C8 S1 C10 C9 -1.1(2) . . . . ?
C8 S1 C10 C11 -178.5(2) . . . . ?
C8 N1 C5 C4 179.0(3) . . . . ?
C8 N1 C5 C6 0.0(3) . . . . ?
C8 N1 C18 O2 -172.4(3) . . . . ?
C8 N1 C18 O3 7.8(4) . . . . ?
C8 C7 C9 C10 -0.2(3) . . . . ?
C9 C7 C8 S1 -0.7(3) . . . . ?
C9 C7 C8 N1 -177.5(2) . . . . ?
C9 C10 C11 O1 -163.4(3) . . . . ?
C9 C10 C11 C12 16.1(5) . . . . ?
C10 S1 C8 N1 176.8(3) . . . . ?
C10 S1 C8 C7 1.0(2) . . . . ?
C10 C11 C12 C13 -145.1(3) . . . . ?
C10 C11 C12 C17 39.6(4) . . . . ?
C11 C12 C13 C14 -177.5(3) . . . . ?
C11 C12 C17 C16 176.0(3) . . . . ?
C12 C13 C14 C15 2.0(5) . . . . ?
C13 C12 C17 C16 0.8(4) . . . . ?
C13 C14 C15 C16 -0.7(5) . . . . ?
C14 C15 C16 C17 -0.6(5) . . . . ?
C15 C16 C17 C12 0.6(5) . . . . ?
C17 C12 C13 C14 -2.1(4) . . . . ?
C18 O3 C19 C20 59.4(4) . . . . ?
C18 O3 C19 C21 -63.5(4) . . . . ?
C18 O3 C19 C22 177.2(3) . . . . ?
C18 N1 C5 C4 2.0(5) . . . . ?
C18 N1 C5 C6 -177.0(2) . . . . ?
C18 N1 C8 S1 1.7(5) . . . . ?
C18 N1 C8 C7 177.6(3) . . . . ?
C19 O3 C18 O2 5.1(5) . . . . ?
C19 O3 C18 N1 -175.1(2) . . . . ?
